data_9004258
loop_
_publ_author_name
'Groat, L. A.'
'Hawthorne, F. C.'
'Ercit, T. S.'

_publ_section_title
;
 The role of fluorine in vesuvianite: A crystal-structure study
 Sample: V4
;
_journal_name_full 'The Canadian Mineralogist'
_journal_page_first 1065
_journal_page_last 1075
_journal_volume 30
_journal_year 1992
_chemical_formula_sum 'Al6 Ca10 F1.64 Fe1.04 H2.36 Mg0.72 Mn0.08 O38.36 Si9 Ti0.16'
_chemical_name_mineral Vesuvianite
_space_group_IT_number 126
_symmetry_space_group_name_Hall '-P 4a 2bc'
_symmetry_space_group_name_H-M 'P 4/n n c :2'
_cell_angle_alpha 90
_cell_angle_beta 90
_cell_angle_gamma 90
_cell_formula_units_Z 4
_cell_length_a 15.563
_cell_length_b 15.563
_cell_length_c 11.806
_cell_volume 2859.495
_database_code_amcsd 0005284
_exptl_crystal_density_diffrn 3.601
_cod_original_sg_symbol_H-M 'P 4/n n c'
_cod_original_formula_sum 'Si9 Ca10 (Al6 Mg.72 Fe1.04 Ti.16 Mn.08) O38.36 (F1.64 H2.36)'
_cod_database_code 9004258

loop_
_space_group_symop_operation_xyz
x,y,z
-y,-x,1/2+z
y,x,1/2-z
1/2+y,-x,-z
1/2-y,x,z
1/2+x,-y,1/2+z
1/2-x,y,1/2-z
1/2+x,1/2+y,-z
1/2-x,1/2-y,z
1/2+y,1/2+x,1/2+z
1/2-y,1/2-x,1/2-z
-y,1/2+x,-z
y,1/2-x,z
-x,1/2+y,1/2+z
x,1/2-y,1/2-z
-x,-y,-z

loop_
_atom_site_aniso_label
_atom_site_aniso_U_11
_atom_site_aniso_U_22
_atom_site_aniso_U_33
_atom_site_aniso_U_12
_atom_site_aniso_U_13
_atom_site_aniso_U_23
SiZ1 0.00750 0.00750 0.00610 0.00000 0.00000 0.00000
SiZ2 0.00630 0.00800 0.00690 -0.00030 -0.00020 0.00050
SiZ3 0.01170 0.00580 0.00670 0.00050 0.00020 0.00010
CaX1 0.01580 0.00860 0.00650 0.00000 0.00000 0.00000
CaX2 0.00750 0.01040 0.00770 0.00070 -0.00050 0.00040
CaX3 0.01170 0.01040 0.01740 0.00220 -0.00410 -0.00200
CaX4 0.01040 0.01040 0.02720 0.00000 0.00000 0.00000
AlY2 0.00690 0.00620 0.00860 0.00010 0.00060 0.00050
MgY2 0.00690 0.00620 0.00860 0.00010 0.00060 0.00050
FeY2 0.00690 0.00620 0.00860 0.00010 0.00060 0.00050
TiY2 0.00690 0.00620 0.00860 0.00010 0.00060 0.00050
MnY2 0.00690 0.00620 0.00860 0.00010 0.00060 0.00050
AlY3 0.00840 0.00810 0.00770 0.00000 0.00090 -0.00090
MgY3 0.00840 0.00810 0.00770 0.00000 0.00090 -0.00090
FeY3 0.00840 0.00810 0.00770 0.00000 0.00090 -0.00090
TiY3 0.00840 0.00810 0.00770 0.00000 0.00090 -0.00090
MnY3 0.00840 0.00810 0.00770 0.00000 0.00090 -0.00090
O1 0.01360 0.00850 0.00910 0.00050 -0.00020 0.00030
O2 0.00900 0.01050 0.01010 -0.00060 -0.00270 0.00100
O3 0.01040 0.00680 0.00780 0.00000 -0.00080 0.00000
O4 0.00960 0.00730 0.00880 -0.00060 -0.00100 0.00110
O5 0.01060 0.01390 0.01390 0.00100 -0.00070 0.00980
O6 0.02540 0.01160 0.01250 0.00460 0.00320 0.00320
O7 0.00920 0.01260 0.01120 0.00180 0.00150 0.00040
O8 0.00770 0.00920 0.01140 0.00150 0.00280 0.00100
O9 0.01420 0.01420 0.00700 0.00160 -0.00040 0.00040
O-H 0.00700 0.00840 0.00510 -0.00200 -0.00060 -0.00100
F 0.00700 0.00840 0.00510 -0.00200 -0.00060 -0.00100

loop_
_atom_site_label
_atom_site_fract_x
_atom_site_fract_y
_atom_site_fract_z
_atom_site_occupancy
_atom_site_U_iso_or_equiv
_atom_site_type_symbol
_atom_site_attached_hydrogens
SiZ1 0.75000 0.25000 0.00000 1.00000 ? Si 0
SiZ2 -0.18110 0.04051 0.87127 1.00000 ? Si 0
SiZ3 -0.08262 -0.15057 0.36466 1.00000 ? Si 0
CaX1 0.75000 0.25000 0.25000 1.00000 ? Ca 0
CaX2 -0.18893 0.04375 0.37951 1.00000 ? Ca 0
CaX3 -0.10040 -0.17965 0.88627 1.00000 ? Ca 0
CaX4 0.75000 0.75000 0.14025 1.00000 ? Ca 0
AlY1A 0.75000 0.75000 0.07080 0.75000 0.00630 Al 0
MgY1A 0.75000 0.75000 0.07080 0.09000 0.00630 Mg 0
FeY1A 0.75000 0.75000 0.07080 0.13000 0.00630 Fe 0
TiY1A 0.75000 0.75000 0.07080 0.02000 0.00630 Ti 0
MnY1A 0.75000 0.75000 0.07080 0.01000 0.00630 Mn 0
AlY1B 0.75000 0.75000 0.03920 0.75000 0.00630 Al 0
MgY1B 0.75000 0.75000 0.03920 0.09000 0.00630 Mg 0
FeY1B 0.75000 0.75000 0.03920 0.13000 0.00630 Fe 0
TiY1B 0.75000 0.75000 0.03920 0.02000 0.00630 Ti 0
MnY1B 0.75000 0.75000 0.03920 0.01000 0.00630 Mn 0
AlY2 0.00000 0.00000 0.00000 0.75000 ? Al 0
MgY2 0.00000 0.00000 0.00000 0.09000 ? Mg 0
FeY2 0.00000 0.00000 0.00000 0.13000 ? Fe 0
TiY2 0.00000 0.00000 0.00000 0.02000 ? Ti 0
MnY2 0.00000 0.00000 0.00000 0.01000 ? Mn 0
AlY3 -0.11277 0.12102 0.12651 0.75000 ? Al 0
MgY3 -0.11277 0.12102 0.12651 0.09000 ? Mg 0
FeY3 -0.11277 0.12102 0.12651 0.13000 ? Fe 0
TiY3 -0.11277 0.12102 0.12651 0.02000 ? Ti 0
MnY3 -0.11277 0.12102 0.12651 0.01000 ? Mn 0
O1 -0.21990 0.17274 0.08566 1.00000 ? O 0
O2 -0.11682 0.15984 0.27887 1.00000 ? O 0
O3 -0.04919 0.22171 0.07559 1.00000 ? O 0
O4 -0.06179 0.10600 0.47040 1.00000 ? O 0
O5 -0.16981 0.01553 0.17865 1.00000 ? O 0
O6 0.88244 -0.27133 0.05923 1.00000 ? O 0
O7 0.05604 0.17422 0.32198 1.00000 ? O 0
O8 -0.06064 -0.09015 0.06641 1.00000 ? O 0
O9 -0.14393 -0.14393 0.25000 1.00000 ? O 0
O10A 0.75000 0.75000 0.85070 1.00000 0.01520 O 0
O10B 0.75000 0.75000 0.88120 1.00000 0.01520 O 0
O-H -0.00418 0.06230 0.13570 0.59000 ? O 1
F -0.00418 0.06230 0.13570 0.41000 ? F 0

loop_
_cod_changelog_entry_id
_cod_changelog_entry_author
_cod_changelog_entry_date
_cod_changelog_entry_text
1
;cod-tools version 3.8.0
Id: cif_guess_AMCSD_atom_types 9574 2023-05-10 09:00:05Z saulius
;
2023-05-10T18:48:48+03:00
;Derived atom types and hydrogen counts
from atom names that follow the AMCSD naming convention
(Wat == water, O-H == hydroxyl).
;
2
;cod-tools version 3.10.1
Id: cif_fix_AMCSD_aniso_labels 10200 2024-08-01 14:09:44Z saulius
;
2024-08-02T12:20:32+03:00
;Changed the following '_atom_site_aniso_label' values:
'OH' -> 'O-H'
;

loop_
_cod_related_entry_id
_cod_related_entry_database
_cod_related_entry_code
1 AMCSD 0005284
